data_4075279
loop_
_publ_author_name
'Fern\'andez, Eduardo J.'
'Laguna, Antonio'
'L\'opez-de-Luzuriaga, Jos\'e M.'
'Monge, Miguel'
'Montiel, Manuel'
'Olmos, M. Elena'
'Rodr\'iguez-Castillo, Mar\'ia'

_publ_section_title
;
 Photophysical and Theoretical Studies on Luminescent Tetranuclear Coinage
 Metal Building Blocks
;
_journal_issue 15
_journal_name_full Organometallics
_journal_page_first 3639
_journal_paper_doi 10.1021/om060181z
_journal_volume 25
_journal_year 2006
_chemical_formula_sum 'C28 H6 Ag2 Au2 F20 N2'
_chemical_formula_weight 1360.02
_chemical_name_systematic
; 
 ? 
;
_space_group_IT_number 15
_symmetry_cell_setting monoclinic
_symmetry_space_group_name_Hall '-C 2yc'
_symmetry_space_group_name_H-M 'C 1 2/c 1'
_atom_sites_solution_hydrogens geom
_atom_sites_solution_primary direct
_atom_sites_solution_secondary difmap
_audit_creation_method SHELXL-97
_cell_angle_alpha 90.00
_cell_angle_beta 111.6554(10)
_cell_angle_gamma 90.00
_cell_formula_units_Z 4
_cell_length_a 14.3431(3)
_cell_length_b 16.5223(4)
_cell_length_c 14.6397(3)
_cell_measurement_reflns_used 3717
_cell_measurement_temperature 173(2)
_cell_measurement_theta_max 27.89
_cell_measurement_theta_min 2.47
_cell_volume 3224.47(12)
_computing_cell_refinement 'HKL and Scalepack (Otwinowski & Minor, 1997)'
_computing_data_collection 'Nonius KappaCCD'
_computing_data_reduction 'Denzo and Scalepack (Otwinowski & Minor, 1997)'
_computing_molecular_graphics 'ORTEP-III for Windows'
_computing_publication_material SHELXL-97
_computing_structure_refinement 'SHELXL-97 (Sheldrick, 1997)'
_computing_structure_solution 'SHELXS-97 (Sheldrick, 1990)'
_diffrn_ambient_temperature 173(2)
_diffrn_detector_area_resol_mean 9
_diffrn_measured_fraction_theta_full 0.995
_diffrn_measured_fraction_theta_max 0.995
_diffrn_measurement_device_type 'Nonius KappaCCD'
_diffrn_measurement_method '\f & \w-scan'
_diffrn_radiation_monochromator graphite
_diffrn_radiation_source 'fine-focus sealed tube'
_diffrn_radiation_type MoK\a
_diffrn_radiation_wavelength 0.71073
_diffrn_reflns_av_R_equivalents 0.051
_diffrn_reflns_av_sigmaI/netI 0.0485
_diffrn_reflns_limit_h_max 18
_diffrn_reflns_limit_h_min 0
_diffrn_reflns_limit_k_max 21
_diffrn_reflns_limit_k_min -20
_diffrn_reflns_limit_l_max 17
_diffrn_reflns_limit_l_min -19
_diffrn_reflns_number 13078
_diffrn_reflns_theta_full 27.89
_diffrn_reflns_theta_max 27.89
_diffrn_reflns_theta_min 1.5
_exptl_absorpt_coefficient_mu 10.410
_exptl_absorpt_correction_type multi-scan
_exptl_absorpt_process_details Scalepack
_exptl_crystal_colour orange
_exptl_crystal_density_diffrn 2.802
_exptl_crystal_density_method 'not measured'
_exptl_crystal_description prism
_exptl_crystal_F_000 2480
_exptl_crystal_size_max 0.1
_exptl_crystal_size_mid 0.1
_exptl_crystal_size_min 0.06
_refine_diff_density_max 1.087
_refine_diff_density_min -1.430
_refine_diff_density_rms 0.204
_refine_ls_extinction_method none
_refine_ls_goodness_of_fit_ref 1.033
_refine_ls_hydrogen_treatment riding
_refine_ls_matrix_type full
_refine_ls_number_parameters 245
_refine_ls_number_reflns 3837
_refine_ls_number_restraints 97
_refine_ls_restrained_S_all 1.022
_refine_ls_R_factor_all 0.0579
_refine_ls_R_factor_gt 0.0361
_refine_ls_shift/su_max 0.001
_refine_ls_shift/su_mean 0.000
_refine_ls_structure_factor_coef Fsqd
_refine_ls_weighting_details 'calc w=1/[\s^2^(Fo^2^)+(0.0333P)^2^+12.5206P] where P=(Fo^2^+2Fc^2^)/3'
_refine_ls_weighting_scheme calc
_refine_ls_wR_factor_gt 0.0715
_refine_ls_wR_factor_ref 0.0781
_reflns_number_gt 2948
_reflns_number_total 3837
_reflns_threshold_expression >2sigma(I)
_cod_data_source_file om060181zsi20060223_123826.cif
_cod_data_source_block mm24
_cod_depositor_comments
;
The following automatic conversions were performed:

'_symmetry_cell_setting' value 'Monoclinic' changed to 'monoclinic'
according to /home/saulius/struct/CIF-dictionaries/cif_core.dic
dictionary named 'cif_core.dic' version 2.4.1 from
2010-06-29.

'_exptl_absorpt_correction_type' value 'multiscan'
changed to 'multi-scan' according to
/home/saulius/struct/CIF-dictionaries/cif_core.dic dictionary named
'cif_core.dic' version 2.4.1 from 2010-06-29.

Automatic conversion script
Id: cif_fix_values 1715 2011-07-08 13:25:40Z adriana 
;
_cod_original_sg_symbol_H-M C2/c
_cod_database_code 4075279

loop_
_symmetry_equiv_pos_as_xyz
'x, y, z'
'-x, y, -z+1/2'
'x+1/2, y+1/2, z'
'-x+1/2, y+1/2, -z+1/2'
'-x, -y, -z'
'x, -y, z-1/2'
'-x+1/2, -y+1/2, -z'
'x+1/2, -y+1/2, z-1/2'

loop_
_atom_site_label
_atom_site_type_symbol
_atom_site_fract_x
_atom_site_fract_y
_atom_site_fract_z
_atom_site_U_iso_or_equiv
_atom_site_adp_type
_atom_site_occupancy
_atom_site_symmetry_multiplicity
_atom_site_calc_flag
_atom_site_refinement_flags
Au Au 0.011714(19) 0.479403(14) 0.156429(17) 0.02994(9) Uani 1 1 d .
Ag Ag 0.04585(4) 0.58598(3) 0.02717(4) 0.03965(15) Uani 1 1 d .
C1 C 0.1526(5) 0.5299(3) 0.2080(4) 0.0307(13) Uani 1 1 d DU
C2 C 0.1786(5) 0.6057(4) 0.2515(4) 0.0379(14) Uani 1 1 d DU
C3 C 0.2745(5) 0.6331(4) 0.2930(5) 0.0494(17) Uani 1 1 d DU
C4 C 0.3534(6) 0.5845(5) 0.2920(6) 0.059(2) Uani 1 1 d DU
C5 C 0.3315(5) 0.5082(5) 0.2510(6) 0.0557(19) Uani 1 1 d DU
C6 C 0.2346(5) 0.4832(4) 0.2097(5) 0.0396(15) Uani 1 1 d DU
F1 F 0.1059(3) 0.6551(2) 0.2564(3) 0.0501(10) Uani 1 1 d DU
F2 F 0.2951(4) 0.7066(3) 0.3343(3) 0.0715(14) Uani 1 1 d DU
F3 F 0.4480(4) 0.6104(4) 0.3322(4) 0.0939(19) Uani 1 1 d DU
F4 F 0.4073(4) 0.4599(4) 0.2535(5) 0.0929(19) Uani 1 1 d DU
F5 F 0.2186(3) 0.4072(2) 0.1723(3) 0.0577(12) Uani 1 1 d DU
C11 C -0.1309(5) 0.4279(3) 0.0942(4) 0.0346(14) Uani 1 1 d DU
C12 C -0.1519(6) 0.3485(4) 0.1124(4) 0.0438(16) Uani 1 1 d DU
C13 C -0.2482(6) 0.3218(4) 0.0921(5) 0.0541(18) Uani 1 1 d DU
C14 C -0.3269(6) 0.3726(4) 0.0516(6) 0.060(2) Uani 1 1 d DU
C15 C -0.3107(5) 0.4500(5) 0.0304(6) 0.0523(18) Uani 1 1 d DU
C16 C -0.2135(5) 0.4762(4) 0.0519(5) 0.0394(15) Uani 1 1 d DU
F6 F -0.0764(4) 0.2962(2) 0.1527(3) 0.0641(12) Uani 1 1 d DU
F7 F -0.2646(4) 0.2439(3) 0.1117(4) 0.0789(16) Uani 1 1 d DU
F8 F -0.4214(4) 0.3466(4) 0.0313(4) 0.0954(19) Uani 1 1 d DU
F9 F -0.3893(4) 0.5012(3) -0.0104(4) 0.0779(15) Uani 1 1 d DU
F10 F -0.2019(3) 0.5547(2) 0.0315(3) 0.0463(10) Uani 1 1 d DU
N N -0.0359(5) 0.6945(3) 0.0441(5) 0.0466(15) Uani 1 1 d U
C21 C -0.0741(6) 0.7461(4) 0.0662(5) 0.0434(17) Uani 1 1 d U
C22 C -0.1222(7) 0.8130(5) 0.0963(8) 0.078(3) Uani 1 1 d U
H22A H -0.1370 0.7972 0.1526 0.117 Uiso 1 1 calc R
H22B H -0.1833 0.8271 0.0434 0.117 Uiso 1 1 calc R
H22C H -0.0780 0.8589 0.1128 0.117 Uiso 1 1 calc R

loop_
_atom_site_aniso_label
_atom_site_aniso_U_11
_atom_site_aniso_U_22
_atom_site_aniso_U_33
_atom_site_aniso_U_23
_atom_site_aniso_U_13
_atom_site_aniso_U_12
Au 0.03867(16) 0.03317(14) 0.02202(13) -0.00049(10) 0.01594(10) -0.00071(11)
Ag 0.0663(4) 0.0321(3) 0.0284(3) -0.0030(2) 0.0266(3) -0.0031(2)
C1 0.037(3) 0.039(3) 0.020(3) 0.004(2) 0.014(3) 0.002(3)
C2 0.039(4) 0.043(3) 0.030(3) -0.004(3) 0.010(3) -0.002(3)
C3 0.051(4) 0.060(4) 0.035(4) -0.011(3) 0.012(4) -0.014(3)
C4 0.036(4) 0.087(5) 0.052(5) -0.010(4) 0.013(4) -0.014(4)
C5 0.036(4) 0.083(5) 0.047(5) -0.008(4) 0.015(4) 0.007(3)
C6 0.038(4) 0.051(4) 0.032(4) -0.002(3) 0.016(3) 0.007(3)
F1 0.050(3) 0.048(2) 0.046(2) -0.0146(19) 0.011(2) 0.0036(19)
F2 0.072(4) 0.070(3) 0.062(3) -0.026(3) 0.013(3) -0.025(2)
F3 0.043(3) 0.133(5) 0.091(4) -0.029(4) 0.008(3) -0.024(3)
F4 0.042(3) 0.123(5) 0.112(5) -0.030(4) 0.026(3) 0.021(3)
F5 0.057(3) 0.055(2) 0.066(3) -0.015(2) 0.029(2) 0.010(2)
C11 0.048(4) 0.035(3) 0.024(3) -0.006(2) 0.018(3) -0.012(3)
C12 0.069(4) 0.036(3) 0.030(4) -0.002(3) 0.023(4) -0.011(3)
C13 0.083(4) 0.043(4) 0.039(4) 0.000(3) 0.026(4) -0.031(3)
C14 0.061(5) 0.069(4) 0.052(5) 0.003(4) 0.022(4) -0.030(4)
C15 0.045(4) 0.062(4) 0.046(4) 0.003(4) 0.013(4) -0.014(3)
C16 0.049(4) 0.043(3) 0.033(4) 0.000(3) 0.023(3) -0.010(3)
F6 0.091(4) 0.041(2) 0.060(3) 0.011(2) 0.028(3) 0.003(2)
F7 0.111(5) 0.056(3) 0.069(3) 0.006(2) 0.031(3) -0.039(3)
F8 0.067(3) 0.110(4) 0.103(4) 0.013(4) 0.024(3) -0.050(3)
F9 0.040(3) 0.091(3) 0.091(4) 0.014(3) 0.011(3) -0.005(2)
F10 0.044(2) 0.040(2) 0.054(3) 0.0089(19) 0.017(2) -0.0021(18)
N 0.061(4) 0.027(3) 0.057(4) 0.002(3) 0.028(3) 0.001(3)
C21 0.049(5) 0.029(3) 0.054(5) 0.009(3) 0.020(4) 0.000(3)
C22 0.096(8) 0.046(5) 0.114(8) 0.009(5) 0.066(7) 0.028(5)

loop_
_atom_type_symbol
_atom_type_description
_atom_type_scat_dispersion_real
_atom_type_scat_dispersion_imag
_atom_type_scat_source
C C 0.0033 0.0016 'International Tables Vol C Tables 4.2.6.8 and 6.1.1.4'
Ag Ag -0.8971 1.1015 'International Tables Vol C Tables 4.2.6.8 and 6.1.1.4'
Au Au -2.0133 8.8022 'International Tables Vol C Tables 4.2.6.8 and 6.1.1.4'
F F 0.0171 0.0103 'International Tables Vol C Tables 4.2.6.8 and 6.1.1.4'
N N 0.0061 0.0033 'International Tables Vol C Tables 4.2.6.8 and 6.1.1.4'
H H 0.0000 0.0000 'International Tables Vol C Tables 4.2.6.8 and 6.1.1.4'

loop_
_geom_angle_atom_site_label_1
_geom_angle_atom_site_label_2
_geom_angle_atom_site_label_3
_geom_angle
_geom_angle_site_symmetry_1
_geom_angle_site_symmetry_3
C1 Au C11 175.9(2) . .
C1 Au Ag 114.93(14) . 5_565
C11 Au Ag 61.10(15) . 5_565
C1 Au Ag 66.00(15) . .
C11 Au Ag 110.73(15) . .
Ag Au Ag 69.048(17) 5_565 .
C1 Au Au 95.45(14) . 2
C11 Au Au 88.63(15) . 2
Ag Au Au 146.964(15) 5_565 2
Ag Au Au 139.922(11) . 2
N Ag C11 124.8(2) . 5_565
N Ag C1 107.7(2) . .
C11 Ag C1 114.63(19) 5_565 .
N Ag Au 116.90(17) . 5_565
C11 Ag Au 46.79(14) 5_565 5_565
C1 Ag Au 133.59(11) . 5_565
N Ag Au 101.88(15) . .
C11 Ag Au 133.11(13) 5_565 .
C1 Ag Au 44.34(13) . .
Au Ag Au 110.952(17) 5_565 .
N Ag Ag 125.41(16) . 5_565
C11 Ag Ag 90.32(13) 5_565 5_565
C1 Ag Ag 88.30(13) . 5_565
Au Ag Ag 55.947(15) 5_565 5_565
Au Ag Ag 55.006(14) . 5_565
C2 C1 C6 114.0(6) . .
C2 C1 Au 126.4(4) . .
C6 C1 Au 119.3(4) . .
C2 C1 Ag 95.7(3) . .
C6 C1 Ag 112.2(4) . .
Au C1 Ag 69.66(18) . .
F1 C2 C3 116.8(6) . .
F1 C2 C1 119.2(6) . .
C3 C2 C1 123.9(6) . .
F2 C3 C2 121.4(7) . .
F2 C3 C4 118.9(6) . .
C2 C3 C4 119.7(6) . .
F3 C4 C5 121.0(7) . .
F3 C4 C3 120.6(7) . .
C5 C4 C3 118.4(7) . .
F4 C5 C6 121.3(7) . .
F4 C5 C4 118.6(7) . .
C6 C5 C4 120.1(7) . .
F5 C6 C5 117.0(6) . .
F5 C6 C1 119.2(6) . .
C5 C6 C1 123.8(6) . .
C16 C11 C12 114.9(6) . .
C16 C11 Au 120.2(4) . .
C12 C11 Au 123.1(5) . .
C16 C11 Ag 107.4(4) . 5_565
C12 C11 Ag 104.2(3) . 5_565
Au C11 Ag 72.11(18) . 5_565
F6 C12 C13 118.1(6) . .
F6 C12 C11 119.6(6) . .
C13 C12 C11 122.2(7) . .
C14 C13 F7 119.9(7) . .
C14 C13 C12 120.2(6) . .
F7 C13 C12 119.9(7) . .
F8 C14 C13 120.5(6) . .
F8 C14 C15 119.5(7) . .
C13 C14 C15 120.0(7) . .
C14 C15 F9 120.2(7) . .
C14 C15 C16 119.1(7) . .
F9 C15 C16 120.6(6) . .
F10 C16 C11 120.0(6) . .
F10 C16 C15 116.4(6) . .
C11 C16 C15 123.5(6) . .
C21 N Ag 170.0(6) . .
N C21 C22 179.1(10) . .

loop_
_geom_bond_atom_site_label_1
_geom_bond_atom_site_label_2
_geom_bond_distance
_geom_bond_site_symmetry_2
Au C1 2.055(6) .
Au C11 2.088(6) .
Au Ag 2.7267(5) 5_565
Au Ag 2.7577(5) .
Au Au 2.8807(4) 2
Ag N 2.206(6) .
Ag C11 2.508(6) 5_565
Ag C1 2.687(6) .
Ag Au 2.7267(5) 5_565
Ag Ag 3.1084(10) 5_565
C1 C2 1.393(8) .
C1 C6 1.398(8) .
C2 F1 1.346(7) .
C2 C3 1.361(9) .
C3 F2 1.341(8) .
C3 C4 1.391(9) .
C4 F3 1.335(9) .
C4 C5 1.383(10) .
C5 F4 1.339(8) .
C5 C6 1.358(9) .
C6 F5 1.355(7) .
C11 C16 1.372(8) .
C11 C12 1.393(8) .
C11 Ag 2.508(6) 5_565
C12 F6 1.341(8) .
C12 C13 1.375(9) .
C13 C14 1.355(10) .
C13 F7 1.357(7) .
C14 F8 1.346(9) .
C14 C15 1.356(9) .
C15 F9 1.359(9) .
C15 C16 1.381(9) .
C16 F10 1.355(7) .
N C21 1.123(8) .
C21 C22 1.455(10) .
